data_2001577
loop_
_publ_author_name
'H\"ubener, R.'
'Abram, U.'

_publ_section_title
;
 Structure of tetrabutylammonium
 bis[benzene-1,2-dithiolato(2--)]oxorhenate(V)
;
_journal_issue 6
_journal_name_full 'Acta Crystallographica Section C'
_journal_page_first 1068
_journal_page_last 1070
_journal_paper_doi 10.1107/S0108270193001568
_journal_volume 49
_journal_year 1993
_chemical_formula_sum 'C28 H44 N O Re S4'
_chemical_formula_weight 725.19
_symmetry_cell_setting orthorhombic
_symmetry_space_group_name_Hall 'P 2c -2n'
_symmetry_space_group_name_H-M 'P n a 21'
_cell_angle_alpha 90.
_cell_angle_beta 90.
_cell_angle_gamma 90.
_cell_formula_units_Z 8
_cell_length_a 37.912(3)
_cell_length_b 9.2860(10)
_cell_length_c 17.482(3)
_cell_volume 6154.6(13)
_diffrn_radiation_type Mo
_diffrn_radiation_wavelength 0.709300
_exptl_absorpt_coefficient_mu 4.248
_exptl_crystal_density_diffrn 1.565
_exptl_crystal_F_000 2928
_cod_data_source_file sh1033.cif
_cod_data_source_block sh1033_structure_1_of_1
_cod_original_cell_volume 6154.6
_cod_original_formula_sum 'C28 H44 N1 O1 Re1 S4'
_cod_database_code 2001577

loop_
_atom_site_label
_atom_site_fract_x
_atom_site_fract_y
_atom_site_fract_z
Re1 .23047(2) .16477(9) .0
S1 .29140(10) .1493(6) .0042(4)
S2 .2400(2) .3952(6) -.0454(3)
S3 .18380(10) .1686(6) -.0844(3)
S4 .2337(2) -.0775(6) -.0281(3)
O1 .2116(5) .182(2) .0877(8)
N1 .0128(4) .738(2) -.0048(9)
C11 .3062(5) .329(3) -.0020(10)
C12 .2829(5) .436(2) -.0220(10)
C13 .2948(6) .581(3) -.0280(10)
C14 .3298(6) .612(3) -.0110(10)
C15 .3536(6) .504(3) .010(2)
C16 .3418(6) .362(3) .0150(10)
C21 .1710(5) -.014(2) -.0960(10)
C22 .1921(6) -.121(2) -.0670(10)
C23 .1818(7) -.266(2) -.0750(10)
C24 .1492(6) -.300(3) -.1090(10)
C25 .1281(6) -.190(3) -.1390(10)
C26 .1389(6) -.047(3) -.1320(10)
C31 .4717(6) .489(3) .2230(10)
C32 .4489(5) .384(2) .2040(10)
C33 .4137(7) .413(3) .1840(10)
C34 .4004(7) .551(3) .1860(10)
C35 .4256(8) .670(3) .210(2)
C36 .4589(7) .635(3) .2280(10)
C41 .5644(6) -.055(3) .2790(10)
C42 .5858(6) .056(2) .2980(10)
C43 .6182(6) .031(3) .3350(10)
C44 .6288(6) -.116(3) .3480(10)
C45 .6067(7) -.224(3) .326(2)
C46 .5744(7) -.199(2) .2910(10)
C51 -.0132(6) .641(3) .0290(10)
C52 -.0390(7) .575(3) -.0260(10)
C53 -.0679(7) .487(3) .012(2)
C54 -.0956(9) .570(5) .048(3)
C61 -.0038(5) .864(2) -.0390(10)
C62 -.0254(6) .964(2) .010(2)
C63 -.0396(7) 1.087(3) -.0320(10)
C64 -.0128(8) 1.192(4) -.060(2)
Re2 .52487(2) .22270(9) .19967(6)
S5 .5151(2) .4554(6) .2431(3)
S6 .46420(10) .2054(7) .2017(5)
S7 .5227(2) -.0164(6) .2365(3)
S8 .57240(10) .2367(6) .2819(3)
O2 .5401(4) .232(2) .1070(10)
N2 .2381(4) .6620(10) .1973(8)
C71 .0382(6) .780(3) .0570(10)
C72 .0671(7) .880(3) .0360(10)
C73 .0935(6) .905(4) .1010(10)
C74 .1227(7) 1.004(4) .0800(10)
C81 .0332(6) .660(2) -.0660(10)
C82 .0535(6) .533(2) -.0430(10)
C83 .0647(7) .440(3) -.1100(10)
C84 .0860(8) .304(3) -.094(2)
C91 .2539(6) .530(2) .2340(10)
C92 .2747(5) .433(2) .1830(10)
C93 .2910(5) .306(2) .2280(10)
C94 .2647(6) .201(3) .2620(10)
C101 .2671(6) .756(3) .1620(10)
C102 .2956(5) .803(2) .2130(10)
C103 .3217(7) .890(3) .1720(10)
C104 .3492(7) .952(3) .226(2)
C111 .2196(5) .749(2) .2560(10)
C112 .1978(6) .871(2) .2270(10)
C113 .1879(6) .970(2) .2930(10)
C114 .1649(7) 1.095(3) .2740(10)
C121 .2130(6) .621(2) .1340(10)
C122 .1821(6) .527(2) .1550(10)
C123 .1567(6) .498(2) .0890(10)
C124 .1251(7) .418(3) .1130(10)
H13 .278136 .654732 -.046327
H14 .338439 .710768 -.010999
H15 .378197 .524910 .018842
H16 .357664 .286947 .029750
H23 .198209 -.340246 -.056218
H24 .141632 -.399194 -.110626
H25 .105985 -.215869 -.164633
H26 .124439 .035457 -.152338
H33 .398298 .334743 .169776
H34 .375048 .572556 .173622
H35 .418625 .772821 .213142
H36 .475821 .707959 .248243
H43 .631927 .111560 .352311
H44 .652230 -.131600 .370611
H45 .614240 -.325200 .334938
H46 .558396 -.277837 .275325
H61 .014822 .919648 -.062204
H62 -.018597 .829319 -.080074
H63 -.011100 .999738 .049498
H64 -.044632 .910904 .030539
H65 -.055671 1.140442 .000554
H66 -.053528 1.053857 -.075211
H67 -.023819 1.270388 -.089165
H68 .000634 1.230886 -.021154
H69 .002776 1.144302 -.096920
H71 .049490 .692002 .075903
H72 .025765 .821541 .098053
H73 .057777 .971473 .018789
H74 .080283 .842494 -.009437
H75 .103835 .813309 .115557
H76 .081032 .940902 .144430
H77 .138755 1.021889 .121387
H78 .135849 .971541 .036982
H79 .113045 1.099134 .065855
H81 .016729 .628983 -.105505
H82 .049087 .727153 -.090327
H83 .039819 .474984 -.009183
H84 .074369 .563652 -.015633
H85 .079065 .501214 -.144817
H86 .044251 .414094 -.139123
H87 .092442 .253396 -.139230
H88 .107743 .328299 -.067166
H89 .072929 .241180 -.061472
H91 -.001263 .563642 .055850
H92 -.026661 .692814 .067285
H93 -.026035 .514361 -.062040
H94 -.049659 .650304 -.056324
H95 -.057689 .430981 .052216
H96 -.077958 .419945 -.024676
H97 -.114801 .519824 .068218
H98 -.087943 .643465 .081130
H99 -.108213 .632429 .004238
H101 .255976 .839803 .140617
H102 .277380 .702930 .119848
H103 .306802 .719443 .234145
H104 .285781 .858024 .253512
H105 .310413 .966485 .146155
H106 .333603 .830532 .134860
H107 .366522 1.008993 .194864
H108 .339286 1.014731 .261046
H109 .362476 .878778 .249751
H111 .236360 .784609 .291603
H112 .203985 .683311 .284607
H113 .176163 .835913 .203453
H114 .210351 .923680 .189184
H115 .209749 1.003863 .315818
H116 .176356 .912311 .332087
H117 .160229 1.154182 .318675
H118 .176416 1.156895 .237158
H119 .143023 1.065343 .253427
H121 .226009 .574954 .092855
H122 .203544 .710122 .111387
H123 .169267 .571317 .195800
H124 .191039 .436364 .173351
H125 .169077 .443844 .050222
H126 .150060 .588392 .066808
H127 .109786 .402006 .070880
H128 .131717 .327713 .134579
H129 .112699 .472261 .151165
H131 .235164 .473906 .254997
H132 .268947 .560854 .274326
H133 .293267 .488557 .159330
H134 .259954 .396075 .143790
H135 .304991 .345286 .269923
H136 .306901 .253997 .195704
H137 .276611 .126177 .289539
H138 .249313 .249944 .296311
H139 .251224 .158655 .222092

loop_
_geom_angle_atom_site_label_1
_geom_angle_atom_site_label_2
_geom_angle_atom_site_label_3
_geom_angle
O1 Re1 S1 113.5(6)
O1 Re1 S3 104.6(6)
S1 Re1 S2 84.9(3)
S1 Re1 S3 142.0(2)
S1 Re1 S4 83.9(3)
Re1 S1 C11 104.8(7)
Re1 S3 C21 105.4(7)
O1 Re1 S2 106.7(6)
O1 Re1 S4 107.9(6)
S3 Re1 S4 85.4(2)
S2 Re1 S4 145.3(2)
S2 Re1 S3 83.5(2)
Re1 S2 Cl2 105.6(8)
Re1 S4 C22 105.1(7)
O2 Re2 S5 108.3(7)
O2 Re2 S7 108.9(7)
S5 Re2 S6 84.3(2)
S5 Re2 S7 142.9(3)
S5 Re2 S8 82.5(3)
Re2 S5 C31 104.8(8)
Re2 S7 C41 106.2(9)
O2 Re2 S6 110.7(6)
O2 Re2 S8 108.6(6)
S7 Re2 S8 84.7(2)
S6 Re2 S8 140.7(3)
S6 Re2 S7 83.9(2)
Re2 S6 C32 105.4(7)
Re2 S8 C42 105.7(7)

loop_
_geom_bond_atom_site_label_1
_geom_bond_atom_site_label_2
_geom_bond_distance
Re1 S1 2.316(5)
Re1 S2 2.311(6)
Re1 S3 2.304(5)
Re1 S4 2.307(6)
Re1 O1 1.70(2)
Re2 S5 2.321(6)
Re2 S6 2.306(5)
Re2 S7 2.314(6)
Re2 S8 2.309(6)
Re2 O2 1.72(2)
S1 C11 1.77(2)
S2 C12 1.72(2)
S3 C21 1.77(2)
S4 C22 1.77(2)
S5 C31 1.71(2)
S6 C32 1.76(2)
S7 C41 1.78(2)
S8 C42 1.77(2)
N1 C51 1.46(3)
N1 C61 1.45(3)
N1 C71 1.50(3)
N1 C81 1.52(3)
N2 C91 1.51(2)
N2 C101 1.54(3)
N2 C111 1.48(2)
N2 C121 1.51(3)
C11 C12 1.38(4)
C11 C16 1.42(4)
C12 C13 1.42(4)
C13 C14 1.39(3)
C14 C15 1.40(3)
C15 C16 1.39(4)
C21 C22 1.37(3)
C21 C26 1.42(3)
C22 C23 1.40(4)
C23 C24 1.41(3)
C24 C25 1.40(4)
C25 C26 1.40(4)
C31 C32 1.35(4)
C31 C36 1.45(4)
C32 C33 1.40(3)
C33 C34 1.38(4)
C34 C35 1.52(4)
C35 C36 1.34(4)
C41 C42 1.36(3)
C41 C46 1.41(3)
C42 C43 1.41(4)
C43 C44 1.44(4)
C44 C45 1.36(4)
C45 C46 1.39(4)
C51 C52 1.50(3)
C52 C53 1.53(4)
C53 C54 1.44(6)
C61 C62 1.49(3)
C62 C63 1.46(4)
C63 C64 1.49(4)
C71 C72 1.49(3)
C72 C73 1.55(3)
C73 C74 1.49(4)
C81 C82 1.46(3)
C82 C83 1.52(3)
C83 C84 1.53(4)
C91 C92 1.49(3)
C92 C93 1.55(3)
C93 C94 1.51(3)
C101 C102 1.47(3)
C102 C103 1.46(3)
C103 C104 1.52(4)
C111 C112 1.49(3)
C112 C113 1.52(3)
C113 C114 1.49(3)
C121 C122 1.51(4)
C122 C123 1.52(3)
C123 C124 1.48(4)
